data_7132238
loop_
_publ_author_name
'Afandiyeva, Medina'
'Wu, Xijue'
'Brennessel, William W.'
'Kadam, Abhishek A.'
'Kennedy, C. Rose'

_publ_section_title
;
 Secondary-Sphere Preorganization Enables Nickel-Catalyzed Nitrile
 Hydroboration
;
_journal_name_full 'Chemical Communications'
_journal_paper_doi 10.1039/D3CC04229D
_journal_year 2023
_chemical_formula_moiety 'C36 H45 K N4 Ni O7, 2(C6 D6)'
_chemical_formula_sum 'C48 H45 D12 K N4 Ni O7'
_chemical_formula_weight 911.86
_space_group_crystal_system monoclinic
_space_group_IT_number 14
_space_group_name_Hall '-P 2yn'
_space_group_name_H-M_alt 'P 1 21/n 1'
_atom_sites_solution_hydrogens geom
_atom_sites_solution_primary dual
_atom_sites_solution_secondary difmap
_audit_creation_date 2022-10-18
_audit_creation_method
;
Olex2 1.5
(compiled 2022.04.07 svn.rca3783a0 for OlexSys, GUI svn.r6498)
;
_audit_update_record
;
2023-06-01 deposited with the CCDC.	2023-10-20 downloaded from the CCDC.
;
_cell_angle_alpha 90
_cell_angle_beta 94.5160(10)
_cell_angle_gamma 90
_cell_formula_units_Z 4
_cell_length_a 15.32140(10)
_cell_length_b 11.93520(10)
_cell_length_c 25.59080(10)
_cell_measurement_reflns_used 47505
_cell_measurement_temperature 99.99(10)
_cell_measurement_theta_max 79.0430
_cell_measurement_theta_min 3.2530
_cell_volume 4665.11(5)
_computing_cell_refinement 'CrysAlisPro 1.171.42.72a (Rigaku OD, 2022)'
_computing_data_collection 'CrysAlisPro 1.171.42.72a (Rigaku OD, 2022)'
_computing_data_reduction 'CrysAlisPro 1.171.42.72a (Rigaku OD, 2022)'
_computing_molecular_graphics 'Olex2 1.5 (Dolomanov et al., 2009)'
_computing_publication_material 'Olex2 1.5 (Dolomanov et al., 2009)'
_computing_structure_refinement 'SHELXL 2019/2 (Sheldrick, 2015b)'
_computing_structure_solution 'SHELXT 2018/2 (Sheldrick, 2015a)'
_diffrn_ambient_environment N~2~
_diffrn_ambient_temperature 99.99(10)
_diffrn_detector 'Hybrid Pixel Array Detector'
_diffrn_detector_area_resol_mean 10.0000
_diffrn_detector_type HyPix
_diffrn_measured_fraction_theta_full 1.000
_diffrn_measured_fraction_theta_max 0.988
_diffrn_measurement_details
;
List of Runs (angles in degrees, time in seconds):

  # Type    Start    End  Width  t~exp~   \w     \q     \k     \f   Frames
#--------------------------------------------------------------------------
  1  \w   -119.00 -34.00   0.50    0.37    --  -47.28 -50.00 103.00  170
  2  \w    -54.00  25.00   0.50    0.37    --  -47.28  50.00-110.00  158
  3  \w    -24.00  58.00   0.50    0.37    --   47.28 -50.00 103.00  164
  4  \w     34.00 120.00   0.50    0.37    --   47.28  50.00-110.00  172
  5  \w    -54.00 -19.00   0.50    1.48    --  -91.75  50.00-110.00   70
  6  \w   -163.00 -78.00   0.50    1.48    --  -91.75 -50.00 103.00  170
  7  \w    100.00 178.00   0.50    1.48    --  113.25  50.00-110.00  156
  8  \w    -14.00  28.00   0.50    0.37    --  -47.28  19.00  30.00   84
  9  \w    -14.00  28.00   0.50    0.37    --  -47.28  19.00  60.00   84
 10  \w    -14.00  28.00   0.50    0.37    --  -47.28  19.00   0.00   84
 11  \w    -27.00  18.00   0.50    0.37    --   47.28 -19.00 120.00   90
 12  \w    -47.00 -20.00   0.50    1.48    --  -91.75  45.00  30.00   54
 13  \w    -47.00 -20.00   0.50    1.48    --  -91.75  45.00  90.00   54
 14  \w     42.00  76.00   0.50    1.48    --  113.25 -61.00  60.00   68
 15  \w     42.00  76.00   0.50    1.48    --  113.25 -61.00 -60.00   68
 16  \w     44.00 108.00   0.50    1.48    --  113.25-108.00 149.95  128
 17  \w     42.00  76.00   0.50    1.48    --  113.25 -61.00-120.00   68
 18  \w    101.00 178.00   0.50    1.48    --  113.25  30.00   0.00  154
 19  \w     42.00  76.00   0.50    1.48    --  113.25 -61.00 -30.00   68
 20  \w     42.00  76.00   0.50    1.48    --  113.25 -61.00-150.00   68
 21  \w     44.00 111.00   0.50    1.48    --  113.25-125.00 120.00  134
 22  \w     42.00 106.00   0.50    1.48    --  113.25 -94.00-150.00  128
 23  \w     42.00 106.00   0.50    1.48    --  113.25 -94.00 -30.00  128
 24  \w     42.00  76.00   0.50    1.48    --  113.25 -61.00  30.00   68
 25  \w     42.00  76.00   0.50    1.48    --  113.25 -61.00  90.00   68
 26  \w    100.00 178.00   0.50    1.48    --  113.25  15.00  90.00  156
 27  \w     42.00  76.00   0.50    1.48    --  113.25 -61.00-180.00   68
 28  \w    101.00 178.00   0.50    1.48    --  113.25  30.00  30.00  154
 29  \w    101.00 178.00   0.50    1.48    --  113.25  30.00 150.00  154
 30  \w     42.00 106.00   0.50    1.48    --  113.25 -94.00-180.00  128
 31  \w     42.00 106.00   0.50    1.48    --  113.25 -94.00 150.00  128
 32  \w     42.00  76.00   0.50    1.48    --  113.25 -61.00   0.00   68
 33  \w   -119.00 -25.00   0.50    0.37    --  -47.28 -77.00-150.00  188
 34  \w   -119.00 -25.00   0.50    0.37    --  -47.28 -77.00   0.00  188
 35  \w   -119.00 -25.00   0.50    0.37    --  -47.28 -77.00 -60.00  188
 36  \w   -119.00 -25.00   0.50    0.37    --  -47.28 -77.00  60.00  188
 37  \w     34.00  93.00   0.50    0.37    --   47.28-125.00 -30.00  118
 38  \w     32.00 120.00   0.50    0.37    --   47.28  57.00 -30.00  176
 39  \w   -163.00-119.00   0.50    1.48    --  -91.75 -76.00 -87.15   88
 40  \w   -163.00 -73.00   0.50    1.48    --  -91.75 -66.00 169.62  180
 41  \w    101.00 178.00   0.50    1.48    --  113.25  30.00-150.00  154
 42  \w     42.00  76.00   0.50    1.48    --  113.25 -61.00 -90.00   68
 43  \w    100.00 178.00   0.50    1.48    --  113.25  15.00 -30.00  156
;
_diffrn_measurement_device 'four-circle diffractometer'
_diffrn_measurement_device_type 'XtaLAB Synergy, Dualflex, HyPix'
_diffrn_measurement_method '\w scans'
_diffrn_orient_matrix_type 'CrysAlisPro convention (1999,Acta A55,543-557)'
_diffrn_orient_matrix_UB_11 0.0761580000
_diffrn_orient_matrix_UB_12 0.0790962000
_diffrn_orient_matrix_UB_13 -0.0104106000
_diffrn_orient_matrix_UB_21 -0.0268188000
_diffrn_orient_matrix_UB_22 -0.0048723000
_diffrn_orient_matrix_UB_23 -0.0592468000
_diffrn_orient_matrix_UB_31 -0.0604660000
_diffrn_orient_matrix_UB_32 0.1018876000
_diffrn_orient_matrix_UB_33 0.0052287000
_diffrn_radiation_monochromator mirror
_diffrn_radiation_probe x-ray
_diffrn_radiation_type 'Cu K\a'
_diffrn_radiation_wavelength 1.54184
_diffrn_reflns_av_R_equivalents 0.0379
_diffrn_reflns_av_unetI/netI 0.0206
_diffrn_reflns_Laue_measured_fraction_full 1.000
_diffrn_reflns_Laue_measured_fraction_max 0.988
_diffrn_reflns_limit_h_max 19
_diffrn_reflns_limit_h_min -19
_diffrn_reflns_limit_k_max 15
_diffrn_reflns_limit_k_min -13
_diffrn_reflns_limit_l_max 32
_diffrn_reflns_limit_l_min -32
_diffrn_reflns_number 81132
_diffrn_reflns_point_group_measured_fraction_full 1.000
_diffrn_reflns_point_group_measured_fraction_max 0.988
_diffrn_reflns_theta_full 74.504
_diffrn_reflns_theta_max 80.270
_diffrn_reflns_theta_min 3.253
_diffrn_source 'micro-focus sealed X-ray tube'
_diffrn_source_type 'PhotonJet (Cu) X-ray Source'
_exptl_absorpt_coefficient_mu 1.829
_exptl_absorpt_correction_T_max 1.00000
_exptl_absorpt_correction_T_min 0.89067
_exptl_absorpt_correction_type multi-scan
_exptl_absorpt_process_details
;
CrysAlisPro 1.171.42.72a (Rigaku Oxford Diffraction, 2022)
Empirical absorption correction using spherical harmonics,
implemented in SCALE3 ABSPACK scaling algorithm.
;
_exptl_crystal_colour red
_exptl_crystal_colour_primary red
_exptl_crystal_density_diffrn 1.298
_exptl_crystal_description block
_exptl_crystal_F_000 1904
_exptl_crystal_size_max 0.13
_exptl_crystal_size_mid 0.076
_exptl_crystal_size_min 0.06
_refine_diff_density_max 0.334
_refine_diff_density_min -0.269
_refine_diff_density_rms 0.041
_refine_ls_extinction_method none
_refine_ls_goodness_of_fit_ref 1.062
_refine_ls_hydrogen_treatment constr
_refine_ls_matrix_type full
_refine_ls_number_parameters 771
_refine_ls_number_reflns 10094
_refine_ls_number_restraints 316
_refine_ls_restrained_S_all 1.060
_refine_ls_R_factor_all 0.0347
_refine_ls_R_factor_gt 0.0317
_refine_ls_shift/su_max 0.003
_refine_ls_shift/su_mean 0.000
_refine_ls_structure_factor_coef Fsqd
_refine_ls_weighting_details 'w=1/[\s^2^(Fo^2^)+(0.0335P)^2^+2.0962P] where P=(Fo^2^+2Fc^2^)/3'
_refine_ls_weighting_scheme calc
_refine_ls_wR_factor_gt 0.0795
_refine_ls_wR_factor_ref 0.0812
_reflns_Friedel_coverage 0.000
_reflns_number_gt 9202
_reflns_number_total 10094
_reflns_threshold_expression 'I > 2\s(I)'
_cod_data_source_file d3cc04229d2.cif
_cod_data_source_block kenaak15
_cod_database_code 7132238
_shelx_shelxl_version_number 2019/2
_shelx_space_group_comment
;
The symmetry employed for this shelxl refinement is uniquely defined
by the following loop, which should always be used as a source of
symmetry information in preference to the above space-group names.
They are only intended as comments.
;
_shelx_estimated_absorpt_t_max 0.898
_shelx_estimated_absorpt_t_min 0.797
_olex2_refinement_description
;
1. Fixed Uiso
 At 1.2 times of:
  All C(H) groups, All C(H,H) groups
 At 1.5 times of:
  All C(H,H,H) groups
2. Restrained distances
 O2-C36 \\sim O2'-C36'
 with sigma of 0.01
3. Uiso/Uaniso restraints and constraints
All non-hydrogen atoms have similar U: within 0.8A with sigma of 0.01 and sigma
for terminal atoms of 0.02 within 0.8A
C43 \\sim C43': within 2A with sigma of 0.003 and sigma for terminal atoms of
0.006 within 2A
C44 \\sim C44': within 2A with sigma of 0.003 and sigma for terminal atoms of
0.006 within 2A
C48 \\sim C48': within 2A with sigma of 0.003 and sigma for terminal atoms of
0.006 within 2A
4. Same fragment restrains
{O2, C25, C26, O3, C27, C28, O4, C29, C30, O5, C31, C32, O6, C33, C34, O7, C35,
C36} sigma for 1-2: 0.02, 1-3: 0.04
as in
{O2', C25', C26', O3', C27', C28', O4', C29', C30', O5', C31', C32', O6', C33',
C34', O7', C35', C36'}
{C44, C45, C46, C47, C48, C43} sigma for 1-2: 0.02, 1-3: 0.04
as in
{C43, C44, C45, C46, C47, C48}
{C43, C44, C45, C46, C47, C48} sigma for 1-2: 0.02, 1-3: 0.04
as in
{C43', C44', C45', C46', C47', C48'}
5. Others
 Sof(O2')=Sof(C25')=Sof(H25C)=Sof(H25D)=Sof(C26')=Sof(H26C)=Sof(H26D)=Sof(O3')=
 Sof(C27')=Sof(H27C)=Sof(H27D)=Sof(C28')=Sof(H28C)=Sof(H28D)=Sof(O4')=Sof(C29')=
 Sof(H29C)=Sof(H29D)=Sof(C30')=Sof(H30C)=Sof(H30D)=Sof(O5')=Sof(C31')=Sof(H31C)=
 Sof(H31D)=Sof(C32')=Sof(H32C)=Sof(H32D)=Sof(O6')=Sof(C33')=Sof(H33C)=Sof(H33D)=
 Sof(C34')=Sof(H34C)=Sof(H34D)=Sof(O7')=Sof(C35')=Sof(H35C)=Sof(H35D)=Sof(C36')=
 Sof(H36C)=Sof(H36D)=1-FVAR(1)
 Sof(O2)=Sof(C25)=Sof(H25A)=Sof(H25B)=Sof(C26)=Sof(H26A)=Sof(H26B)=Sof(O3)=
 Sof(C27)=Sof(H27A)=Sof(H27B)=Sof(C28)=Sof(H28A)=Sof(H28B)=Sof(O4)=Sof(C29)=
 Sof(H29A)=Sof(H29B)=Sof(C30)=Sof(H30A)=Sof(H30B)=Sof(O5)=Sof(C31)=Sof(H31A)=
 Sof(H31B)=Sof(C32)=Sof(H32A)=Sof(H32B)=Sof(O6)=Sof(C33)=Sof(H33A)=Sof(H33B)=
 Sof(C34)=Sof(H34A)=Sof(H34B)=Sof(O7)=Sof(C35)=Sof(H35A)=Sof(H35B)=Sof(C36)=
 Sof(H36A)=Sof(H36B)=FVAR(1)
 Sof(C43')=Sof(D43')=Sof(C44')=Sof(D44')=Sof(C45')=Sof(D45')=Sof(C46')=
 Sof(D46')=Sof(C47')=Sof(D47')=Sof(C48')=Sof(D48')=1-FVAR(2)
 Sof(C43)=Sof(D43)=Sof(C44)=Sof(D44)=Sof(C45)=Sof(D45)=Sof(C46)=Sof(D46)=
 Sof(C47)=Sof(D47)=Sof(C48)=Sof(D48)=FVAR(2)
6.a Secondary CH2 refined with riding coordinates:
 C25(H25A,H25B), C26(H26A,H26B), C27(H27A,H27B), C28(H28A,H28B), C29(H29A,
 H29B), C30(H30A,H30B), C31(H31A,H31B), C32(H32A,H32B), C33(H33A,H33B),
 C34(H34A,H34B), C35(H35A,H35B), C36(H36A,H36B), C25'(H25C,H25D), C26'(H26C,
 H26D), C27'(H27C,H27D), C28'(H28C,H28D), C29'(H29C,H29D), C30'(H30C,H30D),
 C31'(H31C,H31D), C32'(H32C,H32D), C33'(H33C,H33D), C34'(H34C,H34D), C35'(H35C,
 H35D), C36'(H36C,H36D)
6.b Aromatic/amide H refined with riding coordinates:
 C2(H2), C3(H3), C6(H6), C8(H8), C14(H14), C15(H15), C16(H16), C20(H20),
 C21(H21), C22(H22), C23(H23), C24(H24), C43(D43), C44(D44), C45(D45), C46(D46),
  C47(D47), C48(D48), C43'(D43'), C44'(D44'), C45'(D45'), C46'(D46'),
 C47'(D47'), C48'(D48'), C37(D37), C38(D38), C39(D39), C40(D40), C41(D41),
 C42(D42)
6.c Idealised Me refined as rotating group:
 C10(H10A,H10B,H10C), C11(H11A,H11B,H11C), C12(H12A,H12B,H12C)
;
_olex2_submission_original_sample_id kenaak15
_olex2_submission_special_instructions 'No special instructions were received'
_oxdiff_exptl_absorpt_empirical_details
;
Empirical correction (ABSPACK) includes:
- Absorption correction using spherical harmonics
- Frame scaling
;
_oxdiff_exptl_absorpt_empirical_full_max 1.164
_oxdiff_exptl_absorpt_empirical_full_min 0.843

loop_
_space_group_symop_operation_xyz
'x, y, z'
'-x+1/2, y+1/2, -z+1/2'
'-x, -y, -z'
'x-1/2, -y-1/2, z-1/2'

loop_
_atom_site_label
_atom_site_type_symbol
_atom_site_fract_x
_atom_site_fract_y
_atom_site_fract_z
_atom_site_U_iso_or_equiv
_atom_site_adp_type
_atom_site_occupancy
_atom_site_site_symmetry_order
_atom_site_calc_flag
_atom_site_refinement_flags_posn
_atom_site_refinement_flags_adp
_atom_site_refinement_flags_occupancy
_atom_site_disorder_assembly
_atom_site_disorder_group
Ni1 Ni 0.33789(2) 0.23173(2) 0.56457(2) 0.01796(6) Uani 1 1 d . . . . .
K1 K 0.27690(2) 0.56494(2) 0.54197(2) 0.02304(7) Uani 1 1 d . . . . .
O1 O 0.26094(8) 0.40676(8) 0.47085(4) 0.0349(2) Uani 1 1 d . . . . .
N1 N 0.37188(7) -0.01902(9) 0.58227(4) 0.0200(2) Uani 1 1 d . . . . .
N2 N 0.29262(7) 0.03650(9) 0.51465(4) 0.0194(2) Uani 1 1 d . . . . .
N3 N 0.27233(7) 0.22125(9) 0.49323(4) 0.0193(2) Uani 1 1 d . . . . .
N4 N 0.33883(8) 0.37854(9) 0.59444(4) 0.0274(2) Uani 1 1 d . . . . .
C1 C 0.34209(8) 0.07678(10) 0.55797(5) 0.0184(2) Uani 1 1 d . . . . .
C2 C 0.34223(9) -0.11461(11) 0.55481(5) 0.0262(3) Uani 1 1 d . . . . .
H2 H 0.354948 -0.190152 0.564309 0.031 Uiso 1 1 calc R U . . .
C3 C 0.29235(9) -0.07953(11) 0.51245(5) 0.0258(3) Uani 1 1 d . . . . .
H3 H 0.262820 -0.125104 0.486245 0.031 Uiso 1 1 calc R U . . .
C4 C 0.42500(8) -0.02485(10) 0.63101(5) 0.0194(2) Uani 1 1 d . . . . .
C5 C 0.38451(9) -0.01710(11) 0.67764(5) 0.0230(3) Uani 1 1 d . . . . .
C6 C 0.43625(9) -0.03181(12) 0.72439(5) 0.0272(3) Uani 1 1 d . . . . .
H6 H 0.409574 -0.027752 0.756616 0.033 Uiso 1 1 calc R U . . .
C7 C 0.52579(9) -0.05226(12) 0.72536(5) 0.0287(3) Uani 1 1 d . . . . .
C8 C 0.56370(9) -0.05724(12) 0.67782(6) 0.0283(3) Uani 1 1 d . . . . .
H8 H 0.624852 -0.070530 0.677928 0.034 Uiso 1 1 calc R U . . .
C9 C 0.51483(8) -0.04337(11) 0.63007(5) 0.0233(3) Uani 1 1 d . . . . .
C10 C 0.28837(9) 0.00823(13) 0.67767(6) 0.0317(3) Uani 1 1 d . . . . .
H10A H 0.278025 0.087153 0.668612 0.048 Uiso 1 1 calc R U . . .
H10B H 0.268856 -0.006563 0.712569 0.048 Uiso 1 1 calc R U . . .
H10C H 0.255576 -0.039407 0.651833 0.048 Uiso 1 1 calc R U . . .
C11 C 0.58115(12) -0.06697(15) 0.77643(6) 0.0420(4) Uani 1 1 d . . . . .
H11A H 0.605074 -0.143140 0.778344 0.063 Uiso 1 1 calc R U . . .
H11B H 0.544974 -0.054591 0.805817 0.063 Uiso 1 1 calc R U . . .
H11C H 0.629305 -0.012718 0.778235 0.063 Uiso 1 1 calc R U . . .
C12 C 0.55864(10) -0.04686(14) 0.57958(6) 0.0343(3) Uani 1 1 d . . . . .
H12A H 0.621891 -0.036769 0.586930 0.051 Uiso 1 1 calc R U . . .
H12B H 0.535360 0.013316 0.556436 0.051 Uiso 1 1 calc R U . . .
H12C H 0.547228 -0.119395 0.562437 0.051 Uiso 1 1 calc R U . . .
C13 C 0.25210(8) 0.11497(10) 0.47929(5) 0.0193(2) Uani 1 1 d . . . . .
C14 C 0.19890(9) 0.08183(11) 0.43645(5) 0.0255(3) Uani 1 1 d . . . . .
H14 H 0.186232 0.005186 0.429281 0.031 Uiso 1 1 calc R U . . .
C15 C 0.16437(9) 0.16822(12) 0.40388(5) 0.0297(3) Uani 1 1 d . . . . .
H15 H 0.126644 0.150533 0.373766 0.036 Uiso 1 1 calc R U . . .
C16 C 0.18444(9) 0.27721(12) 0.41505(5) 0.0277(3) Uani 1 1 d . . . . .
H16 H 0.160976 0.334450 0.392277 0.033 Uiso 1 1 calc R U . . .
C17 C 0.24047(9) 0.30745(11) 0.46065(5) 0.0233(3) Uani 1 1 d . . . . .
C18 C 0.37325(8) 0.30815(10) 0.62461(5) 0.0217(2) Uani 1 1 d . . . . .
C19 C 0.41113(8) 0.31105(11) 0.67956(5) 0.0215(2) Uani 1 1 d . . . . .
C20 C 0.37771(9) 0.38596(12) 0.71499(5) 0.0263(3) Uani 1 1 d . . . . .
H20 H 0.331189 0.434885 0.703492 0.032 Uiso 1 1 calc R U . . .
C21 C 0.41177(9) 0.38936(13) 0.76651(5) 0.0301(3) Uani 1 1 d . . . . .
H21 H 0.388681 0.440720 0.790213 0.036 Uiso 1 1 calc R U . . .
C22 C 0.47961(9) 0.31815(13) 0.78392(5) 0.0306(3) Uani 1 1 d . . . . .
H22 H 0.502634 0.320240 0.819475 0.037 Uiso 1 1 calc R U . . .
C23 C 0.51362(9) 0.24374(12) 0.74895(6) 0.0309(3) Uani 1 1 d . . . . .
H23 H 0.560414 0.195370 0.760584 0.037 Uiso 1 1 calc R U . . .
C24 C 0.47936(9) 0.23988(11) 0.69697(5) 0.0252(3) Uani 1 1 d . . . . .
H24 H 0.502584 0.188561 0.673302 0.030 Uiso 1 1 calc R U . . .
O2 O 0.41966(12) 0.63568(16) 0.48690(7) 0.0261(4) Uani 0.816(4) 1 d D U P A 1
C25 C 0.40550(17) 0.68501(17) 0.43649(9) 0.0318(5) Uani 0.816(4) 1 d D . P A 1
H25A H 0.454078 0.665296 0.414871 0.038 Uiso 0.816(4) 1 calc R U P A 1
H25B H 0.403325 0.767609 0.439697 0.038 Uiso 0.816(4) 1 calc R U P A 1
C26 C 0.3208(2) 0.6424(2) 0.41108(8) 0.0325(5) Uani 0.816(4) 1 d D U P A 1
H26A H 0.313607 0.667709 0.374155 0.039 Uiso 0.816(4) 1 calc R U P A 1
H26B H 0.320744 0.559405 0.411363 0.039 Uiso 0.816(4) 1 calc R U P A 1
O3 O 0.25033(13) 0.68307(16) 0.43863(7) 0.0273(4) Uani 0.816(4) 1 d D U P A 1
C27 C 0.16905(18) 0.64396(19) 0.41458(9) 0.0381(5) Uani 0.816(4) 1 d D . P A 1
H27A H 0.169742 0.561159 0.412363 0.046 Uiso 0.816(4) 1 calc R U P A 1
H27B H 0.159755 0.674324 0.378574 0.046 Uiso 0.816(4) 1 calc R U P A 1
C28 C 0.09702(19) 0.6809(3) 0.44615(14) 0.0453(7) Uani 0.816(4) 1 d D U P A 1
H28A H 0.102347 0.762154 0.453428 0.054 Uiso 0.816(4) 1 calc R U P A 1
H28B H 0.039828 0.667269 0.426385 0.054 Uiso 0.816(4) 1 calc R U P A 1
O4 O 0.10163(12) 0.62029(17) 0.49399(10) 0.0440(5) Uani 0.816(4) 1 d D U P A 1
C29 C 0.03374(17) 0.6508(3) 0.52588(15) 0.0616(8) Uani 0.816(4) 1 d D . P A 1
H29A H -0.023564 0.625761 0.509375 0.074 Uiso 0.816(4) 1 calc R U P A 1
H29B H 0.032050 0.733214 0.530014 0.074 Uiso 0.816(4) 1 calc R U P A 1
C30 C 0.05152(19) 0.5959(3) 0.57831(17) 0.0611(8) Uani 0.816(4) 1 d D U P A 1
H30A H 0.002245 0.609528 0.600307 0.073 Uiso 0.816(4) 1 calc R U P A 1
H30B H 0.058320 0.514060 0.573992 0.073 Uiso 0.816(4) 1 calc R U P A 1
O5 O 0.12982(15) 0.6428(2) 0.60241(10) 0.0460(5) Uani 0.816(4) 1 d D U P A 1
C31 C 0.1475(2) 0.6055(3) 0.65451(14) 0.0506(8) Uani 0.816(4) 1 d D U P A 1
H31A H 0.158082 0.523643 0.654930 0.061 Uiso 0.816(4) 1 calc R U P A 1
H31B H 0.096618 0.620985 0.674988 0.061 Uiso 0.816(4) 1 calc R U P A 1
C32 C 0.2263(3) 0.6652(3) 0.67829(12) 0.0503(9) Uani 0.816(4) 1 d D U P A 1
H32A H 0.218422 0.747182 0.674219 0.060 Uiso 0.816(4) 1 calc R U P A 1
H32B H 0.234958 0.647923 0.716176 0.060 Uiso 0.816(4) 1 calc R U P A 1
O6 O 0.30026(18) 0.6296(3) 0.65251(12) 0.0368(6) Uani 0.816(4) 1 d D U P A 1
C33 C 0.3808(3) 0.6735(3) 0.67595(12) 0.0435(8) Uani 0.816(4) 1 d D U P A 1
H33A H 0.387899 0.652704 0.713495 0.052 Uiso 0.816(4) 1 calc R U P A 1
H33B H 0.380654 0.756280 0.673372 0.052 Uiso 0.816(4) 1 calc R U P A 1
C34 C 0.4542(2) 0.6266(3) 0.64808(13) 0.0381(8) Uani 0.816(4) 1 d D U P A 1
H34A H 0.510819 0.650734 0.665786 0.046 Uiso 0.816(4) 1 calc R U P A 1
H34B H 0.451911 0.543706 0.648728 0.046 Uiso 0.816(4) 1 calc R U P A 1
O7 O 0.4470(2) 0.6652(3) 0.59524(9) 0.0307(5) Uani 0.816(4) 1 d D U P A 1
C35 C 0.51209(14) 0.6169(2) 0.56528(12) 0.0363(5) Uani 0.816(4) 1 d D U P A 1
H35A H 0.504638 0.534497 0.563759 0.044 Uiso 0.816(4) 1 calc R U P A 1
H35B H 0.571123 0.633398 0.582049 0.044 Uiso 0.816(4) 1 calc R U P A 1
C36 C 0.50327(16) 0.6642(2) 0.51146(13) 0.0346(6) Uani 0.816(4) 1 d D U P A 1
H36A H 0.509662 0.746685 0.513057 0.041 Uiso 0.816(4) 1 calc R U P A 1
H36B H 0.549879 0.633798 0.490820 0.041 Uiso 0.816(4) 1 calc R U P A 1
O2' O 0.3890(6) 0.6468(8) 0.4714(4) 0.037(2) Uani 0.184(4) 1 d D U P A 2
C25' C 0.3572(10) 0.6859(10) 0.4220(4) 0.039(2) Uani 0.184(4) 1 d D U P A 2
H25C H 0.396948 0.662072 0.395405 0.046 Uiso 0.184(4) 1 calc R U P A 2
H25D H 0.355318 0.768824 0.422254 0.046 Uiso 0.184(4) 1 calc R U P A 2
C26' C 0.2683(11) 0.6410(10) 0.4083(4) 0.049(3) Uani 0.184(4) 1 d D . P A 2
H26C H 0.247997 0.664132 0.372210 0.059 Uiso 0.184(4) 1 calc R U P A 2
H26D H 0.269802 0.558099 0.409458 0.059 Uiso 0.184(4) 1 calc R U P A 2
O3' O 0.2101(7) 0.6814(7) 0.4438(3) 0.039(2) Uani 0.184(4) 1 d D U P A 2
C27' C 0.1254(9) 0.6385(12) 0.4317(5) 0.048(3) Uani 0.184(4) 1 d D U P A 2
H27C H 0.127466 0.555635 0.430489 0.058 Uiso 0.184(4) 1 calc R U P A 2
H27D H 0.101959 0.666028 0.396903 0.058 Uiso 0.184(4) 1 calc R U P A 2
C28' C 0.0674(8) 0.6753(11) 0.4725(6) 0.059(4) Uani 0.184(4) 1 d D . P A 2
H28C H 0.072408 0.757356 0.477570 0.071 Uiso 0.184(4) 1 calc R U P A 2
H28D H 0.005719 0.657475 0.461163 0.071 Uiso 0.184(4) 1 calc R U P A 2
O4' O 0.0921(5) 0.6200(8) 0.5201(4) 0.0407(19) Uani 0.184(4) 1 d D U P A 2
C29' C 0.0356(7) 0.6450(14) 0.5592(6) 0.056(3) Uani 0.184(4) 1 d D U P A 2
H29C H -0.023123 0.613026 0.549485 0.067 Uiso 0.184(4) 1 calc R U P A 2
H29D H 0.029453 0.727194 0.562460 0.067 Uiso 0.184(4) 1 calc R U P A 2
C30' C 0.0717(7) 0.5970(11) 0.6100(6) 0.052(3) Uani 0.184(4) 1 d D . P A 2
H30C H 0.029332 0.607316 0.636879 0.062 Uiso 0.184(4) 1 calc R U P A 2
H30D H 0.082287 0.515723 0.606039 0.062 Uiso 0.184(4) 1 calc R U P A 2
O5' O 0.1504(6) 0.6518(8) 0.6255(4) 0.0353(19) Uani 0.184(4) 1 d D U P A 2
C31' C 0.1847(9) 0.6180(12) 0.6756(5) 0.041(3) Uani 0.184(4) 1 d D U P A 2
H31C H 0.192353 0.535655 0.676493 0.049 Uiso 0.184(4) 1 calc R U P A 2
H31D H 0.143708 0.638771 0.702064 0.049 Uiso 0.184(4) 1 calc R U P A 2
C32' C 0.2718(9) 0.6747(11) 0.6883(5) 0.043(3) Uani 0.184(4) 1 d D U P A 2
H32C H 0.264626 0.757046 0.685818 0.051 Uiso 0.184(4) 1 calc R U P A 2
H32D H 0.294631 0.655893 0.724461 0.051 Uiso 0.184(4) 1 calc R U P A 2
O6' O 0.3307(6) 0.6385(15) 0.6527(5) 0.030(2) Uani 0.184(4) 1 d D U P A 2
C33' C 0.4186(9) 0.6662(11) 0.6653(5) 0.034(3) Uani 0.184(4) 1 d D U P A 2
H33C H 0.437624 0.636409 0.700499 0.041 Uiso 0.184(4) 1 calc R U P A 2
H33D H 0.425076 0.748713 0.666419 0.041 Uiso 0.184(4) 1 calc R U P A 2
C34' C 0.4743(8) 0.6197(12) 0.6266(5) 0.037(3) Uani 0.184(4) 1 d D U P A 2
H34C H 0.536564 0.635756 0.637342 0.045 Uiso 0.184(4) 1 calc R U P A 2
H34D H 0.466786 0.537374 0.624633 0.045 Uiso 0.184(4) 1 calc R U P A 2
O7' O 0.4514(7) 0.6676(12) 0.5771(4) 0.027(2) Uani 0.184(4) 1 d D U P A 2
C35' C 0.5062(7) 0.6366(10) 0.5377(6) 0.035(2) Uani 0.184(4) 1 d D U P A 2
H35C H 0.507153 0.554014 0.534291 0.043 Uiso 0.184(4) 1 calc R U P A 2
H35D H 0.566750 0.662416 0.547413 0.043 Uiso 0.184(4) 1 calc R U P A 2
C36' C 0.4739(7) 0.6870(11) 0.4876(5) 0.046(3) Uani 0.184(4) 1 d D U P A 2
H36C H 0.472127 0.769479 0.491348 0.056 Uiso 0.184(4) 1 calc R U P A 2
H36D H 0.514477 0.668716 0.460583 0.056 Uiso 0.184(4) 1 calc R U P A 2
C43 C -0.0034(13) 0.0802(18) 0.6305(7) 0.0388(16) Uani 0.419(14) 1 d D U P B 1
D43 D -0.048719 0.025963 0.630802 0.047 Uiso 0.419(14) 1 calc R U P B 1
C44 C 0.0479(7) 0.0847(10) 0.5894(4) 0.0415(16) Uani 0.419(14) 1 d D U P B 1
D44 D 0.038656 0.033376 0.561131 0.050 Uiso 0.419(14) 1 calc R U P B 1
C45 C 0.1131(7) 0.1639(11) 0.5890(4) 0.051(3) Uani 0.419(14) 1 d D U P B 1
D45 D 0.147020 0.167954 0.559550 0.061 Uiso 0.419(14) 1 calc R U P B 1
C46 C 0.1311(7) 0.2382(10) 0.6304(5) 0.049(2) Uani 0.419(14) 1 d D U P B 1
D46 D 0.177922 0.290336 0.630244 0.058 Uiso 0.419(14) 1 calc R U P B 1
C47 C 0.0783(10) 0.2333(12) 0.6718(4) 0.0406(19) Uani 0.419(14) 1 d D U P B 1
D47 D 0.088115 0.283728 0.700358 0.049 Uiso 0.419(14) 1 calc R U P B 1
C48 C 0.0106(15) 0.1545(19) 0.6719(7) 0.0393(15) Uani 0.419(14) 1 d D U P B 1
D48 D -0.025762 0.152078 0.700266 0.047 Uiso 0.419(14) 1 calc R U P B 1
C43' C -0.0107(9) 0.0892(12) 0.6385(5) 0.0373(11) Uani 0.581(14) 1 d D U P B 2
D43' D -0.058776 0.046436 0.648826 0.045 Uiso 0.581(14) 1 calc R U P B 2
C44' C 0.0235(5) 0.0668(7) 0.5912(3) 0.0403(11) Uani 0.581(14) 1 d D U P B 2
D44' D -0.000310 0.008167 0.569315 0.048 Uiso 0.581(14) 1 calc R U P B 2
C45' C 0.0931(5) 0.1309(8) 0.5757(4) 0.0529(17) Uani 0.581(14) 1 d D U P B 2
D45' D 0.117613 0.115365 0.543503 0.063 Uiso 0.581(14) 1 calc R U P B 2
C46' C 0.1265(4) 0.2173(7) 0.6075(5) 0.059(2) Uani 0.581(14) 1 d D U P B 2
D46' D 0.171884 0.263779 0.596498 0.071 Uiso 0.581(14) 1 calc R U P B 2
C47' C 0.0928(6) 0.2349(8) 0.6554(4) 0.054(2) Uani 0.581(14) 1 d D U P B 2
D47' D 0.117891 0.291306 0.678105 0.064 Uiso 0.581(14) 1 calc R U P B 2
C48' C 0.0240(10) 0.1727(13) 0.6708(5) 0.0418(16) Uani 0.581(14) 1 d D U P B 2
D48' D 0.000592 0.187111 0.703479 0.050 Uiso 0.581(14) 1 calc R U P B 2
C37 C 0.74432(12) 0.18359(19) 0.72823(7) 0.0529(5) Uani 1 1 d . . . . .
D37 D 0.712797 0.241808 0.709815 0.063 Uiso 1 1 calc R U . . .
C38 C 0.75785(12) 0.18764(15) 0.78177(7) 0.0424(4) Uani 1 1 d . . . . .
D38 D 0.735543 0.248772 0.800415 0.051 Uiso 1 1 calc R U . . .
C39 C 0.80338(10) 0.10398(15) 0.80857(7) 0.0410(4) Uani 1 1 d . . . . .
D39 D 0.811287 0.106518 0.845743 0.049 Uiso 1 1 calc R U . . .
C40 C 0.83742(11) 0.01705(16) 0.78211(8) 0.0478(4) Uani 1 1 d . . . . .
D40 D 0.870465 -0.039440 0.800839 0.057 Uiso 1 1 calc R U . . .
C41 C 0.82406(13) 0.01100(16) 0.72860(9) 0.0535(5) Uani 1 1 d . . . . .
D41 D 0.847124 -0.050150 0.710319 0.064 Uiso 1 1 calc R U . . .
C42 C 0.77669(13) 0.0945(2) 0.70108(7) 0.0572(5) Uani 1 1 d . . . . .
D42 D 0.766677 0.090408 0.664019 0.069 Uiso 1 1 calc R U . . .

loop_
_atom_site_aniso_label
_atom_site_aniso_U_11
_atom_site_aniso_U_22
_atom_site_aniso_U_33
_atom_site_aniso_U_23
_atom_site_aniso_U_13
_atom_site_aniso_U_12
Ni1 0.02182(11) 0.01470(11) 0.01709(10) -0.00033(7) -0.00015(8) -0.00073(8)
K1 0.02480(13) 0.02142(13) 0.02274(13) 0.00215(10) 0.00078(10) 0.00171(10)
O1 0.0528(7) 0.0208(5) 0.0288(5) 0.0041(4) -0.0109(5) -0.0014(4)
N1 0.0238(5) 0.0160(5) 0.0197(5) -0.0010(4) -0.0015(4) 0.0011(4)
N2 0.0219(5) 0.0173(5) 0.0186(5) -0.0017(4) -0.0006(4) 0.0008(4)
N3 0.0217(5) 0.0191(5) 0.0168(5) 0.0002(4) 0.0005(4) 0.0004(4)
N4 0.0380(6) 0.0208(5) 0.0228(5) -0.0024(4) -0.0023(5) -0.0005(5)
C1 0.0184(5) 0.0191(6) 0.0179(5) -0.0003(4) 0.0016(4) 0.0000(4)
C2 0.0344(7) 0.0158(6) 0.0275(6) -0.0025(5) -0.0029(5) 0.0013(5)
C3 0.0335(7) 0.0168(6) 0.0262(6) -0.0043(5) -0.0035(5) -0.0003(5)
C4 0.0230(6) 0.0144(5) 0.0202(6) 0.0008(4) -0.0014(5) 0.0003(4)
C5 0.0248(6) 0.0199(6) 0.0244(6) -0.0007(5) 0.0023(5) -0.0016(5)
C6 0.0340(7) 0.0271(7) 0.0205(6) 0.0015(5) 0.0015(5) -0.0035(6)
C7 0.0324(7) 0.0250(7) 0.0274(7) 0.0033(5) -0.0067(5) -0.0022(5)
C8 0.0228(6) 0.0267(7) 0.0343(7) 0.0012(5) -0.0038(5) 0.0023(5)
C9 0.0235(6) 0.0202(6) 0.0264(6) -0.0007(5) 0.0021(5) 0.0005(5)
C10 0.0252(7) 0.0393(8) 0.0314(7) -0.0014(6) 0.0066(5) 0.0004(6)
C11 0.0457(9) 0.0441(9) 0.0334(8) 0.0067(7) -0.0138(7) -0.0036(7)
C12 0.0295(7) 0.0410(8) 0.0334(7) -0.0031(6) 0.0083(6) 0.0018(6)
C13 0.0193(5) 0.0202(6) 0.0185(5) -0.0006(5) 0.0022(4) 0.0012(4)
C14 0.0270(6) 0.0236(6) 0.0249(6) -0.0027(5) -0.0042(5) -0.0003(5)
C15 0.0296(7) 0.0328(7) 0.0249(6) -0.0015(6) -0.0091(5) 0.0006(6)
C16 0.0303(7) 0.0292(7) 0.0225(6) 0.0043(5) -0.0048(5) 0.0037(5)
C17 0.0280(6) 0.0220(6) 0.0196(6) 0.0018(5) -0.0002(5) 0.0012(5)
C18 0.0240(6) 0.0170(6) 0.0242(6) -0.0017(5) 0.0030(5) -0.0022(5)
C19 0.0216(6) 0.0202(6) 0.0226(6) 0.0018(5) 0.0010(5) -0.0035(5)
C20 0.0249(6) 0.0275(7) 0.0262(6) -0.0007(5) -0.0001(5) 0.0003(5)
C21 0.0285(7) 0.0364(8) 0.0255(7) -0.0051(6) 0.0025(5) -0.0033(6)
C22 0.0288(7) 0.0392(8) 0.0224(6) 0.0012(6) -0.0062(5) -0.0079(6)
C23 0.0277(7) 0.0301(7) 0.0333(7) 0.0035(6) -0.0090(6) -0.0006(6)
C24 0.0256(6) 0.0220(6) 0.0273(6) -0.0017(5) -0.0020(5) -0.0001(5)
O2 0.0235(9) 0.0252(7) 0.0302(9) 0.0030(6) 0.0054(6) -0.0012(7)
C25 0.0383(12) 0.0270(9) 0.0319(11) 0.0065(8) 0.0146(10) 0.0021(9)
C26 0.0494(15) 0.0294(12) 0.0190(9) -0.0003(8) 0.0043(11) 0.0036(12)
O3 0.0312(9) 0.0261(7) 0.0235(8) -0.0012(6) -0.0040(7) 0.0000(8)
C27 0.0448(14) 0.0342(10) 0.0322(11) 0.0056(9) -0.0175(10) -0.0055(10)
C28 0.0303(15) 0.0481(16) 0.0547(19) 0.0163(15) -0.0148(12) 0.0015(12)
O4 0.0268(8) 0.0502(10) 0.0545(12) 0.0154(11) 0.0010(9) 0.0054(7)
C29 0.0248(12) 0.080(2) 0.080(2) 0.0205(18) 0.0088(14) 0.0097(12)
C30 0.0318(15) 0.075(2) 0.080(2) 0.020(2) 0.0234(16) 0.0022(14)
O5 0.0421(12) 0.0502(11) 0.0483(13) 0.0180(11) 0.0195(10) 0.0118(9)
C31 0.066(2) 0.0464(14) 0.0439(18) 0.0148(15) 0.0318(15) 0.0178(15)
C32 0.090(3) 0.0350(16) 0.0295(15) 0.0020(12) 0.0278(18) 0.022(2)
O6 0.0553(17) 0.0321(12) 0.0226(8) -0.0054(7) -0.0009(11) 0.0151(15)
C33 0.085(3) 0.0257(11) 0.0185(12) -0.0023(9) -0.0053(14) 0.0035(16)
C34 0.053(2) 0.0256(12) 0.0316(16) 0.0038(14) -0.0215(13) -0.0021(13)
O7 0.0375(10) 0.0241(8) 0.0292(12) -0.0003(11) -0.0057(10) 0.0063(7)
C35 0.0257(9) 0.0325(11) 0.0488(15) -0.0061(11) -0.0095(10) 0.0076(8)
C36 0.0215(11) 0.0360(14) 0.0464(17) -0.0070(12) 0.0044(12) -0.0029(9)
O2' 0.046(5) 0.027(3) 0.041(5) -0.001(3) 0.018(4) -0.007(4)
C25' 0.058(7) 0.040(5) 0.020(4) 0.000(4) 0.017(4) -0.016(5)
C26' 0.089(11) 0.032(5) 0.026(5) 0.000(4) 0.002(7) -0.023(7)
O3' 0.057(5) 0.026(3) 0.031(4) 0.000(3) -0.015(4) -0.001(4)
C27' 0.047(7) 0.053(6) 0.040(6) 0.004(5) -0.023(5) 0.006(5)
C28' 0.039(7) 0.049(7) 0.084(11) -0.011(7) -0.033(7) 0.021(6)
O4' 0.024(4) 0.047(4) 0.051(5) -0.008(4) 0.006(4) 0.010(3)
C29' 0.029(5) 0.061(7) 0.079(8) 0.004(7) 0.013(6) 0.009(5)
C30' 0.031(6) 0.060(7) 0.067(8) -0.010(7) 0.022(6) -0.006(5)
O5' 0.036(4) 0.039(4) 0.033(5) 0.010(4) 0.017(3) 0.002(3)
C31' 0.057(7) 0.036(5) 0.033(6) 0.014(5) 0.028(5) 0.012(5)
C32' 0.080(8) 0.024(4) 0.025(5) 0.005(4) 0.011(5) 0.002(6)
O6' 0.035(5) 0.026(4) 0.027(4) -0.005(3) -0.007(4) 0.005(5)
C33' 0.067(8) 0.012(4) 0.021(6) 0.000(4) -0.015(5) -0.004(6)
C34' 0.030(5) 0.027(4) 0.050(7) 0.011(6) -0.024(5) 0.000(4)
O7' 0.020(3) 0.020(3) 0.043(6) -0.005(5) 0.006(4) 0.000(2)
C35' 0.021(4) 0.036(5) 0.049(6) -0.012(5) 0.002(5) 0.009(4)
C36' 0.041(6) 0.050(6) 0.052(6) -0.017(5) 0.031(5) -0.008(5)
C43 0.044(3) 0.034(3) 0.038(4) 0.004(3) -0.002(3) 0.001(3)
C44 0.024(4) 0.051(4) 0.050(2) -0.002(2) 0.006(3) 0.008(3)
C45 0.036(6) 0.066(7) 0.054(6) 0.005(5) 0.020(4) 0.016(5)
C46 0.020(3) 0.052(4) 0.073(6) 0.016(4) -0.005(4) -0.002(3)
C47 0.039(4) 0.038(3) 0.044(4) 0.006(3) -0.001(3) 0.006(3)
C48 0.042(4) 0.030(5) 0.0443(19) 0.013(3) -0.005(2) -0.013(2)
C43' 0.042(2) 0.036(2) 0.035(3) 0.0067(19) 0.0094(17) 0.0061(19)
C44' 0.017(3) 0.049(3) 0.0558(17) 0.0061(17) 0.009(2) 0.003(2)
C45' 0.027(3) 0.063(4) 0.070(4) -0.003(3) 0.018(3) 0.007(2)
C46' 0.021(2) 0.056(4) 0.099(7) 0.005(4) 0.001(4) -0.002(2)
C47' 0.035(4) 0.042(2) 0.081(7) 0.004(4) -0.015(4) 0.003(2)
C48' 0.051(5) 0.032(5) 0.0412(16) 0.009(2) -0.006(2) -0.001(3)
C37 0.0463(10) 0.0693(13) 0.0445(10) 0.0232(9) 0.0129(8) 0.0197(9)
C38 0.0468(9) 0.0359(9) 0.0454(9) -0.0018(7) 0.0082(7) 0.0044(7)
C39 0.0329(8) 0.0488(10) 0.0396(8) 0.0012(7) -0.0072(6) -0.0042(7)
C40 0.0361(9) 0.0402(9) 0.0679(12) 0.0143(9) 0.0095(8) 0.0042(7)
C41 0.0511(11) 0.0392(9) 0.0742(13) -0.0150(9) 0.0306(10) -0.0082(8)
C42 0.0457(10) 0.0954(17) 0.0321(9) -0.0075(10) 0.0129(7) -0.0114(11)

loop_
_atom_type_symbol
_atom_type_description
_atom_type_scat_dispersion_real
_atom_type_scat_dispersion_imag
_atom_type_scat_source
C C 0.0181 0.0091 'International Tables Vol C Tables 4.2.6.8 and 6.1.1.4'
H H 0.0000 0.0000 'International Tables Vol C Tables 4.2.6.8 and 6.1.1.4'
D D 0.0000 0.0000 'International Tables Vol C Tables 4.2.6.8 and 6.1.1.4'
K K 0.3868 1.0657 'International Tables Vol C Tables 4.2.6.8 and 6.1.1.4'
N N 0.0311 0.0180 'International Tables Vol C Tables 4.2.6.8 and 6.1.1.4'
Ni Ni -3.0029 0.5091 'International Tables Vol C Tables 4.2.6.8 and 6.1.1.4'
O O 0.0492 0.0322 'International Tables Vol C Tables 4.2.6.8 and 6.1.1.4'

loop_
_geom_angle_atom_site_label_1
_geom_angle_atom_site_label_2
_geom_angle_atom_site_label_3
_geom_angle
_geom_angle_site_symmetry_1
_geom_angle_site_symmetry_3
_geom_angle_publ_flag
N4 Ni1 N3 113.97(5) . . ?
C1 Ni1 N3 82.78(5) . . ?
C1 Ni1 N4 161.69(5) . . ?
C18 Ni1 N3 152.06(5) . . ?
C18 Ni1 N4 38.34(5) . . ?
C18 Ni1 C1 124.17(6) . . ?
O1 K1 N4 76.36(3) . . ?
O1 K1 O2 84.40(5) . . ?
O1 K1 O3 74.18(4) . . ?
O1 K1 O4 80.77(6) . . ?
O1 K1 O5 123.50(6) . . ?
O1 K1 O6 149.19(8) . . ?
O1 K1 O7 128.01(6) . . ?
O1 K1 O2' 80.21(19) . . ?
O1 K1 O3' 75.13(18) . . ?
O1 K1 O4' 89.58(17) . . ?
O1 K1 O5' 132.47(18) . . ?
O1 K1 O6' 149.9(3) . . ?
O1 K1 O7' 122.2(2) . . ?
N4 K1 O2 103.67(5) . . ?
N4 K1 O3 146.66(5) . . ?
N4 K1 O4 131.26(5) . . ?
N4 K1 O5 104.27(5) . . ?
N4 K1 O6 74.23(8) . . ?
N4 K1 O7 81.38(7) . . ?
N4 K1 O2' 113.5(2) . . ?
N4 K1 O3' 151.33(18) . . ?
N4 K1 O4' 124.9(2) . . ?
N4 K1 O5' 98.18(18) . . ?
N4 K1 O6' 73.5(3) . . ?
N4 K1 O7' 85.3(3) . . ?
O2 K1 O3 58.36(5) . . ?
O2 K1 O4 116.28(5) . . ?
O2 K1 O5 144.40(6) . . ?
O2 K1 O6 111.29(7) . . ?
O2 K1 O7 56.22(6) . . ?
O3 K1 O7 105.00(6) . . ?
O4 K1 O3 57.95(5) . . ?
O4 K1 O5 56.17(6) . . ?
O4 K1 O7 144.04(8) . . ?
O5 K1 O3 104.81(6) . . ?
O5 K1 O7 107.25(7) . . ?
O6 K1 O3 136.61(9) . . ?
O6 K1 O4 112.50(7) . . ?
O6 K1 O5 57.05(7) . . ?
O6 K1 O7 55.67(7) . . ?
O2' K1 O3' 58.3(2) . . ?
O2' K1 O4' 116.0(3) . . ?
O2' K1 O5' 140.2(3) . . ?
O2' K1 O6' 111.9(3) . . ?
O2' K1 O7' 58.0(2) . . ?
O3' K1 O5' 103.2(2) . . ?
O3' K1 O6' 134.9(4) . . ?
O3' K1 O7' 107.4(3) . . ?
O4' K1 O3' 58.0(2) . . ?
O4' K1 O5' 54.6(2) . . ?
O4' K1 O6' 107.7(3) . . ?
O4' K1 O7' 142.3(3) . . ?
O6' K1 O5' 53.7(2) . . ?
O7' K1 O5' 103.9(2) . . ?
O7' K1 O6' 55.3(2) . . ?
C17 O1 K1 146.88(9) . . ?
C1 N1 C2 111.83(10) . . ?
C1 N1 C4 125.68(10) . . ?
C2 N1 C4 122.47(10) . . ?
C1 N2 C3 112.38(10) . . ?
C1 N2 C13 118.03(10) . . ?
C3 N2 C13 129.58(11) . . ?
C13 N3 Ni1 112.69(8) . . ?
C13 N3 C17 118.42(10) . . ?
C17 N3 Ni1 128.61(8) . . ?
Ni1 N4 K1 123.99(5) . . ?
C18 N4 Ni1 67.34(8) . . ?
C18 N4 K1 168.42(9) . . ?
N1 C1 Ni1 143.71(9) . . ?
N1 C1 N2 102.55(10) . . ?
N2 C1 Ni1 113.52(9) . . ?
N1 C2 H2 126.5 . . ?
C3 C2 N1 107.05(11) . . ?
C3 C2 H2 126.5 . . ?
N2 C3 H3 126.9 . . ?
C2 C3 N2 106.20(11) . . ?
C2 C3 H3 126.9 . . ?
C5 C4 N1 118.78(11) . . ?
C5 C4 C9 122.16(12) . . ?
C9 C4 N1 118.99(11) . . ?
C4 C5 C6 117.80(12) . . ?
C4 C5 C10 121.12(12) . . ?
C6 C5 C10 121.07(12) . . ?
C5 C6 H6 119.0 . . ?
C7 C6 C5 122.05(13) . . ?
C7 C6 H6 119.0 . . ?
C6 C7 C11 121.41(14) . . ?
C8 C7 C6 118.12(12) . . ?
C8 C7 C11 120.47(14) . . ?
C7 C8 H8 119.0 . . ?
C7 C8 C9 122.02(13) . . ?
C9 C8 H8 119.0 . . ?
C4 C9 C12 121.79(12) . . ?
C8 C9 C4 117.82(12) . . ?
C8 C9 C12 120.39(12) . . ?
C5 C10 H10A 109.5 . . ?
C5 C10 H10B 109.5 . . ?
C5 C10 H10C 109.5 . . ?
H10A C10 H10B 109.5 . . ?
H10A C10 H10C 109.5 . . ?
H10B C10 H10C 109.5 . . ?
C7 C11 H11A 109.5 . . ?
C7 C11 H11B 109.5 . . ?
C7 C11 H11C 109.5 . . ?
H11A C11 H11B 109.5 . . ?
H11A C11 H11C 109.5 . . ?
H11B C11 H11C 109.5 . . ?
C9 C12 H12A 109.5 . . ?
C9 C12 H12B 109.5 . . ?
C9 C12 H12C 109.5 . . ?
H12A C12 H12B 109.5 . . ?
H12A C12 H12C 109.5 . . ?
H12B C12 H12C 109.5 . . ?
N3 C13 N2 112.00(10) . . ?
N3 C13 C14 126.36(12) . . ?
C14 C13 N2 121.64(11) . . ?
C13 C14 H14 122.1 . . ?
C13 C14 C15 115.81(12) . . ?
C15 C14 H14 122.1 . . ?
C14 C15 H15 119.7 . . ?
C16 C15 C14 120.60(12) . . ?
C16 C15 H15 119.7 . . ?
C15 C16 H16 119.3 . . ?
C15 C16 C17 121.34(12) . . ?
C17 C16 H16 119.3 . . ?
O1 C17 N3 120.48(12) . . ?
O1 C17 C16 122.12(12) . . ?
N3 C17 C16 117.40(12) . . ?
N4 C18 Ni1 74.33(8) . . ?
N4 C18 C19 134.19(12) . . ?
C19 C18 Ni1 151.32(10) . . ?
C20 C19 C18 119.68(11) . . ?
C24 C19 C18 121.22(12) . . ?
C24 C19 C20 119.10(12) . . ?
C19 C20 H20 119.7 . . ?
C21 C20 C19 120.53(13) . . ?
C21 C20 H20 119.7 . . ?
C20 C21 H21 119.8 . . ?
C20 C21 C22 120.38(13) . . ?
C22 C21 H21 119.8 . . ?
C21 C22 H22 120.2 . . ?
C21 C22 C23 119.56(13) . . ?
C23 C22 H22 120.2 . . ?
C22 C23 H23 119.9 . . ?
C22 C23 C24 120.26(13) . . ?
C24 C23 H23 119.9 . . ?
C19 C24 H24 119.9 . . ?
C23 C24 C19 120.17(13) . . ?
C23 C24 H24 119.9 . . ?
C25 O2 K1 120.59(13) . . ?
C25 O2 C36 111.73(19) . . ?
C36 O2 K1 123.84(15) . . ?
O2 C25 H25A 110.0 . . ?
O2 C25 H25B 110.0 . . ?
O2 C25 C26 108.63(17) . . ?
H25A C25 H25B 108.3 . . ?
C26 C25 H25A 110.0 . . ?
C26 C25 H25B 110.0 . . ?
C25 C26 H26A 109.8 . . ?
C25 C26 H26B 109.8 . . ?
H26A C26 H26B 108.2 . . ?
O3 C26 C25 109.59(18) . . ?
O3 C26 H26A 109.8 . . ?
O3 C26 H26B 109.8 . . ?
C26 O3 K1 102.79(12) . . ?
C26 O3 C27 110.2(2) . . ?
C27 O3 K1 106.30(13) . . ?
O3 C27 H27A 109.8 . . ?
O3 C27 H27B 109.8 . . ?
O3 C27 C28 109.26(19) . . ?
H27A C27 H27B 108.3 . . ?
C28 C27 H27A 109.8 . . ?
C28 C27 H27B 109.8 . . ?
C27 C28 H28A 109.8 . . ?
C27 C28 H28B 109.8 . . ?
H28A C28 H28B 108.3 . . ?
O4 C28 C27 109.2(2) . . ?
O4 C28 H28A 109.8 . . ?
O4 C28 H28B 109.8 . . ?
C28 O4 K1 117.18(15) . . ?
C28 O4 C29 112.1(2) . . ?
C29 O4 K1 120.29(17) . . ?
O4 C29 H29A 110.0 . . ?
O4 C29 H29B 110.0 . . ?
O4 C29 C30 108.2(2) . . ?
H29A C29 H29B 108.4 . . ?
C30 C29 H29A 110.0 . . ?
C30 C29 H29B 110.0 . . ?
C29 C30 H30A 110.2 . . ?
C29 C30 H30B 110.2 . . ?
H30A C30 H30B 108.5 . . ?
O5 C30 C29 107.7(3) . . ?
O5 C30 H30A 110.2 . . ?
O5 C30 H30B 110.2 . . ?
C30 O5 K1 107.42(18) . . ?
C31 O5 K1 107.17(16) . . ?
C31 O5 C30 112.2(2) . . ?
O5 C31 H31A 109.9 . . ?
O5 C31 H31B 109.9 . . ?
O5 C31 C32 108.9(2) . . ?
H31A C31 H31B 108.3 . . ?
C32 C31 H31A 109.9 . . ?
C32 C31 H31B 109.9 . . ?
C31 C32 H32A 110.0 . . ?
C31 C32 H32B 110.0 . . ?
H32A C32 H32B 108.4 . . ?
O6 C32 C31 108.5(2) . . ?
O6 C32 H32A 110.0 . . ?
O6 C32 H32B 110.0 . . ?
C32 O6 K1 119.1(2) . . ?
C32 O6 C33 112.9(3) . . ?
C33 O6 K1 122.58(19) . . ?
O6 C33 H33A 109.9 . . ?
O6 C33 H33B 109.9 . . ?
O6 C33 C34 108.7(2) . . ?
H33A C33 H33B 108.3 . . ?
C34 C33 H33A 109.9 . . ?
C34 C33 H33B 109.9 . . ?
C33 C34 H34A 109.8 . . ?
C33 C34 H34B 109.8 . . ?
H34A C34 H34B 108.3 . . ?
O7 C34 C33 109.2(3) . . ?
O7 C34 H34A 109.8 . . ?
O7 C34 H34B 109.8 . . ?
C34 O7 K1 107.0(2) . . ?
C34 O7 C35 112.0(3) . . ?
C35 O7 K1 101.96(17) . . ?
O7 C35 H35A 109.9 . . ?
O7 C35 H35B 109.9 . . ?
O7 C35 C36 109.1(2) . . ?
H35A C35 H35B 108.3 . . ?
C36 C35 H35A 109.9 . . ?
C36 C35 H35B 109.9 . . ?
O2 C36 C35 109.4(2) . . ?
O2 C36 H36A 109.8 . . ?
O2 C36 H36B 109.8 . . ?
C35 C36 H36A 109.8 . . ?
C35 C36 H36B 109.8 . . ?
H36A C36 H36B 108.2 . . ?
C25' O2' K1 121.2(6) . . ?
C25' O2' C36' 113.5(9) . . ?
C36' O2' K1 122.1(6) . . ?
O2' C25' H25C 109.7 . . ?
O2' C25' H25D 109.7 . . ?
O2' C25' C26' 110.0(9) . . ?
H25C C25' H25D 108.2 . . ?
C26' C25' H25C 109.7 . . ?
C26' C25' H25D 109.7 . . ?
C25' C26' H26C 109.7 . . ?
C25' C26' H26D 109.7 . . ?
H26C C26' H26D 108.2 . . ?
O3' C26' C25' 109.9(8) . . ?
O3' C26' H26C 109.7 . . ?
O3' C26' H26D 109.7 . . ?
C26' O3' K1 101.0(6) . . ?
C27' O3' K1 105.3(7) . . ?
C27' O3' C26' 110.8(9) . . ?
O3' C27' H27C 109.8 . . ?
O3' C27' H27D 109.8 . . ?
O3' C27' C28' 109.3(10) . . ?
H27C C27' H27D 108.3 . . ?
C28' C27' H27C 109.8 . . ?
C28' C27' H27D 109.8 . . ?
C27' C28' H28C 109.8 . . ?
C27' C28' H28D 109.8 . . ?
H28C C28' H28D 108.2 . . ?
O4' C28' C27' 109.4(8) . . ?
O4' C28' H28C 109.8 . . ?
O4' C28' H28D 109.8 . . ?
C28' O4' K1 117.5(7) . . ?
C29' O4' K1 123.7(7) . . ?
C29' O4' C28' 112.1(9) . . ?
O4' C29' H29C 109.8 . . ?
O4' C29' H29D 109.8 . . ?
O4' C29' C30' 109.4(10) . . ?
H29C C29' H29D 108.2 . . ?
C30' C29' H29C 109.8 . . ?
C30' C29' H29D 109.8 . . ?
C29' C30' H30C 110.0 . . ?
C29' C30' H30D 110.0 . . ?
H30C C30' H30D 108.3 . . ?
O5' C30' C29' 108.7(10) . . ?
O5' C30' H30C 110.0 . . ?
O5' C30' H30D 110.0 . . ?
C30' O5' K1 102.4(6) . . ?
C30' O5' C31' 112.1(10) . . ?
C31' O5' K1 108.5(6) . . ?
O5' C31' H31C 109.9 . . ?
O5' C31' H31D 109.9 . . ?
O5' C31' C32' 109.1(9) . . ?
H31C C31' H31D 108.3 . . ?
C32' C31' H31C 109.9 . . ?
C32' C31' H31D 109.9 . . ?
C31' C32' H32C 109.9 . . ?
C31' C32' H32D 109.9 . . ?
H32C C32' H32D 108.3 . . ?
O6' C32' C31' 109.1(10) . . ?
O6' C32' H32C 109.9 . . ?
O6' C32' H32D 109.9 . . ?
C32' O6' K1 123.9(7) . . ?
C32' O6' C33' 115.8(12) . . ?
C33' O6' K1 118.1(8) . . ?
O6' C33' H33C 109.5 . . ?
O6' C33' H33D 109.5 . . ?
O6' C33' C34' 110.8(10) . . ?
H33C C33' H33D 108.1 . . ?
C34' C33' H33C 109.5 . . ?
C34' C33' H33D 109.5 . . ?
C33' C34' H34C 109.7 . . ?
C33' C34' H34D 109.7 . . ?
H34C C34' H34D 108.2 . . ?
O7' C34' C33' 109.7(10) . . ?
O7' C34' H34C 109.7 . . ?
O7' C34' H34D 109.7 . . ?
C34' O7' K1 104.8(8) . . ?
C34' O7' C35' 114.6(12) . . ?
C35' O7' K1 104.1(7) . . ?
O7' C35' H35C 109.7 . . ?
O7' C35' H35D 109.7 . . ?
O7' C35' C36' 109.8(9) . . ?
H35C C35' H35D 108.2 . . ?
C36' C35' H35C 109.7 . . ?
C36' C35' H35D 109.7 . . ?
O2' C36' C35' 110.9(9) . . ?
O2' C36' H36C 109.5 . . ?
O2' C36' H36D 109.5 . . ?
C35' C36' H36C 109.5 . . ?
C35' C36' H36D 109.5 . . ?
H36C C36' H36D 108.1 . . ?
C44 C43 D43 120.0 . . ?
C44 C43 C48 120.1(11) . . ?
C48 C43 D43 120.0 . . ?
C43 C44 D44 120.1 . . ?
C43 C44 C45 119.7(9) . . ?
C45 C44 D44 120.1 . . ?
C44 C45 D45 118.9 . . ?
C44 C45 C46 122.2(9) . . ?
C46 C45 D45 118.9 . . ?
C45 C46 D46 121.2 . . ?
C47 C46 C45 117.6(9) . . ?
C47 C46 D46 121.2 . . ?
C46 C47 D47 119.7 . . ?
C46 C47 C48 120.5(11) . . ?
C48 C47 D47 119.7 . . ?
C43 C48 C47 119.9(12) . . ?
C43 C48 D48 120.1 . . ?
C47 C48 D48 120.0 . . ?
C44' C43' D43' 119.6 . . ?
C48' C43' D43' 119.6 . . ?
C48' C43' C44' 120.8(8) . . ?
C43' C44' D44' 120.2 . . ?
C43' C44' C45' 119.5(7) . . ?
C45' C44' D44' 120.2 . . ?
C44' C45' D45' 120.1 . . ?
C46' C45' C44' 119.8(8) . . ?
C46' C45' D45' 120.1 . . ?
C45' C46' D46' 120.4 . . ?
C47' C46' C45' 119.2(7) . . ?
C47' C46' D46' 120.4 . . ?
C46' C47' D47' 119.3 . . ?
C48' C47' C46' 121.4(7) . . ?
C48' C47' D47' 119.3 . . ?
C43' C48' D48' 120.4 . . ?
C47' C48' C43' 119.2(8) . . ?
C47' C48' D48' 120.4 . . ?
C38 C37 D37 120.1 . . ?
C38 C37 C42 119.83(18) . . ?
C42 C37 D37 120.1 . . ?
C37 C38 D38 119.8 . . ?
C37 C38 C39 120.37(17) . . ?
C39 C38 D38 119.8 . . ?
C38 C39 D39 119.8 . . ?
C40 C39 C38 120.32(17) . . ?
C40 C39 D39 119.8 . . ?
C39 C40 D40 119.9 . . ?
C39 C40 C41 120.20(17) . . ?
C41 C40 D40 119.9 . . ?
C40 C41 D41 120.0 . . ?
C40 C41 C42 119.93(17) . . ?
C42 C41 D41 120.0 . . ?
C37 C42 C41 119.32(17) . . ?
C37 C42 D42 120.3 . . ?
C41 C42 D42 120.3 . . ?

loop_
_geom_bond_atom_site_label_1
_geom_bond_atom_site_label_2
_geom_bond_distance
_geom_bond_site_symmetry_2
_geom_bond_publ_flag
Ni1 N3 2.0172(10) . ?
Ni1 N4 1.9112(11) . ?
Ni1 C1 1.8586(12) . ?
Ni1 C18 1.8317(13) . ?
K1 O1 2.6203(11) . ?
K1 N4 2.7299(12) . ?
K1 O2 2.8228(18) . ?
K1 O3 2.9961(18) . ?
K1 O4 2.9388(18) . ?
K1 O5 2.981(2) . ?
K1 O6 2.927(3) . ?
K1 O7 3.086(3) . ?
K1 O2' 2.767(9) . ?
K1 O3' 2.982(8) . ?
K1 O4' 2.917(8) . ?
K1 O5' 3.170(8) . ?
K1 O6' 3.019(13) . ?
K1 O7' 3.014(12) . ?
O1 C17 1.2484(17) . ?
N1 C1 1.3629(16) . ?
N1 C2 1.3969(16) . ?
N1 C4 1.4364(15) . ?
N2 C1 1.3793(15) . ?
N2 C3 1.3860(16) . ?
N2 C13 1.4117(15) . ?
N3 C13 1.3472(16) . ?
N3 C17 1.3885(16) . ?
N4 C18 1.2313(17) . ?
C2 H2 0.9500 . ?
C2 C3 1.3431(19) . ?
C3 H3 0.9500 . ?
C4 C5 1.3907(18) . ?
C4 C9 1.3961(18) . ?
C5 C6 1.3933(18) . ?
C5 C10 1.5038(19) . ?
C6 H6 0.9500 . ?
C6 C7 1.392(2) . ?
C7 C8 1.390(2) . ?
C7 C11 1.5112(19) . ?
C8 H8 0.9500 . ?
C8 C9 1.3918(19) . ?
C9 C12 1.5028(19) . ?
C10 H10A 0.9800 . ?
C10 H10B 0.9800 . ?
C10 H10C 0.9800 . ?
C11 H11A 0.9800 . ?
C11 H11B 0.9800 . ?
C11 H11C 0.9800 . ?
C12 H12A 0.9800 . ?
C12 H12B 0.9800 . ?
C12 H12C 0.9800 . ?
C13 C14 1.3720(17) . ?
C14 H14 0.9500 . ?
C14 C15 1.4029(19) . ?
C15 H15 0.9500 . ?
C15 C16 1.362(2) . ?
C16 H16 0.9500 . ?
C16 C17 1.4391(18) . ?
C18 C19 1.4787(17) . ?
C19 C20 1.3989(19) . ?
C19 C24 1.3927(18) . ?
C20 H20 0.9500 . ?
C20 C21 1.3799(19) . ?
C21 H21 0.9500 . ?
C21 C22 1.389(2) . ?
C22 H22 0.9500 . ?
C22 C23 1.391(2) . ?
C23 H23 0.9500 . ?
C23 C24 1.3917(19) . ?
C24 H24 0.9500 . ?
O2 C25 1.419(3) . ?
O2 C36 1.423(3) . ?
C25 H25A 0.9900 . ?
C25 H25B 0.9900 . ?
C25 C26 1.495(4) . ?
C26 H26A 0.9900 . ?
C26 H26B 0.9900 . ?
C26 O3 1.420(3) . ?
O3 C27 1.424(3) . ?
C27 H27A 0.9900 . ?
C27 H27B 0.9900 . ?
C27 C28 1.485(4) . ?
C28 H28A 0.9900 . ?
C28 H28B 0.9900 . ?
C28 O4 1.419(3) . ?
O4 C29 1.419(3) . ?
C29 H29A 0.9900 . ?
C29 H29B 0.9900 . ?
C29 C30 1.498(4) . ?
C30 H30A 0.9900 . ?
C30 H30B 0.9900 . ?
C30 O5 1.420(4) . ?
O5 C31 1.412(3) . ?
C31 H31A 0.9900 . ?
C31 H31B 0.9900 . ?
C31 C32 1.490(5) . ?
C32 H32A 0.9900 . ?
C32 H32B 0.9900 . ?
C32 O6 1.421(4) . ?
O6 C33 1.428(4) . ?
C33 H33A 0.9900 . ?
C33 H33B 0.9900 . ?
C33 C34 1.488(4) . ?
C34 H34A 0.9900 . ?
C34 H34B 0.9900 . ?
C34 O7 1.425(3) . ?
O7 C35 1.427(4) . ?
C35 H35A 0.9900 . ?
C35 H35B 0.9900 . ?
C35 C36 1.485(4) . ?
C36 H36A 0.9900 . ?
C36 H36B 0.9900 . ?
O2' C25' 1.398(11) . ?
O2' C36' 1.417(8) . ?
C25' H25C 0.9900 . ?
C25' H25D 0.9900 . ?
C25' C26' 1.480(13) . ?
C26' H26C 0.9900 . ?
C26' H26D 0.9900 . ?
C26' O3' 1.407(13) . ?
O3' C27' 1.407(13) . ?
C27' H27C 0.9900 . ?
C27' H27D 0.9900 . ?
C27' C28' 1.490(14) . ?
C28' H28C 0.9900 . ?
C28' H28D 0.9900 . ?
C28' O4' 1.409(13) . ?
O4' C29' 1.407(12) . ?
C29' H29C 0.9900 . ?
C29' H29D 0.9900 . ?
C29' C30' 1.487(14) . ?
C30' H30C 0.9900 . ?
C30' H30D 0.9900 . ?
C30' O5' 1.402(12) . ?
O5' C31' 1.407(12) . ?
C31' H31C 0.9900 . ?
C31' H31D 0.9900 . ?
C31' C32' 1.508(14) . ?
C32' H32C 0.9900 . ?
C32' H32D 0.9900 . ?
C32' O6' 1.399(14) . ?
O6' C33' 1.400(12) . ?
C33' H33C 0.9900 . ?
C33' H33D 0.9900 . ?
C33' C34' 1.467(14) . ?
C34' H34C 0.9900 . ?
C34' H34D 0.9900 . ?
C34' O7' 1.408(12) . ?
O7' C35' 1.412(12) . ?
C35' H35C 0.9900 . ?
C35' H35D 0.9900 . ?
C35' C36' 1.466(13) . ?
C36' H36C 0.9900 . ?
C36' H36D 0.9900 . ?
C43 D43 0.9500 . ?
C43 C44 1.363(11) . ?
C43 C48 1.385(11) . ?
C44 D44 0.9500 . ?
C44 C45 1.376(9) . ?
C45 D45 0.9500 . ?
C45 C46 1.392(9) . ?
C46 D46 0.9500 . ?
C46 C47 1.383(9) . ?
C47 D47 0.9500 . ?
C47 C48 1.401(11) . ?
C48 D48 0.9500 . ?
C43' D43' 0.9500 . ?
C43' C44' 1.384(8) . ?
C43' C48' 1.374(9) . ?
C44' D44' 0.9500 . ?
C44' C45' 1.395(7) . ?
C45' D45' 0.9500 . ?
C45' C46' 1.385(7) . ?
C46' D46' 0.9500 . ?
C46' C47' 1.383(8) . ?
C47' D47' 0.9500 . ?
C47' C48' 1.374(9) . ?
C48' D48' 0.9500 . ?
C37 D37 0.9500 . ?
C37 C38 1.370(3) . ?
C37 C42 1.383(3) . ?
C38 D38 0.9500 . ?
C38 C39 1.371(2) . ?
C39 D39 0.9500 . ?
C39 C40 1.365(3) . ?
C40 D40 0.9500 . ?
C40 C41 1.370(3) . ?
C41 D41 0.9500 . ?
C41 C42 1.391(3) . ?
C42 D42 0.9500 . ?

loop_
_geom_torsion_atom_site_label_1
_geom_torsion_atom_site_label_2
_geom_torsion_atom_site_label_3
_geom_torsion_atom_site_label_4
_geom_torsion
_geom_torsion_site_symmetry_1
_geom_torsion_site_symmetry_2
_geom_torsion_site_symmetry_3
_geom_torsion_site_symmetry_4
_geom_torsion_publ_flag
Ni1 N3 C13 N2 -8.51(12) . . . . ?
Ni1 N3 C13 C14 171.41(11) . . . . ?
Ni1 N3 C17 O1 9.74(19) . . . . ?
Ni1 N3 C17 C16 -170.89(9) . . . . ?
Ni1 N4 C18 C19 -176.39(17) . . . . ?
Ni1 C18 C19 C20 -141.96(17) . . . . ?
Ni1 C18 C19 C24 37.6(3) . . . . ?
K1 O1 C17 N3 -47.7(2) . . . . ?
K1 O1 C17 C16 133.00(14) . . . . ?
K1 N4 C18 Ni1 -168.6(5) . . . . ?
K1 N4 C18 C19 15.0(6) . . . . ?
K1 O2 C25 C26 -26.8(2) . . . . ?
K1 O2 C36 C35 18.3(3) . . . . ?
K1 O3 C27 C28 65.35(19) . . . . ?
K1 O4 C29 C30 -27.7(3) . . . . ?
K1 O5 C31 C32 66.8(2) . . . . ?
K1 O6 C33 C34 -29.3(4) . . . . ?
K1 O7 C35 C36 68.3(2) . . . . ?
K1 O2' C25' C26' -19.6(12) . . . . ?
K1 O2' C36' C35' 24.5(12) . . . . ?
K1 O3' C27' C28' 66.9(10) . . . . ?
K1 O4' C29' C30' -22.0(15) . . . . ?
K1 O5' C31' C32' 64.2(11) . . . . ?
K1 O6' C33' C34' -18.5(15) . . . . ?
K1 O7' C35' C36' 63.5(10) . . . . ?
N1 C2 C3 N2 0.20(15) . . . . ?
N1 C4 C5 C6 175.03(11) . . . . ?
N1 C4 C5 C10 -5.97(18) . . . . ?
N1 C4 C9 C8 -175.16(11) . . . . ?
N1 C4 C9 C12 5.68(19) . . . . ?
N2 C13 C14 C15 -178.64(12) . . . . ?
N3 Ni1 C1 N1 179.17(16) . . . . ?
N3 Ni1 C1 N2 -7.46(9) . . . . ?
N3 Ni1 C18 N4 -9.60(15) . . . . ?
N3 Ni1 C18 C19 165.00(16) . . . . ?
N3 C13 C14 C15 1.5(2) . . . . ?
N4 Ni1 C1 N1 -23.8(3) . . . . ?
N4 Ni1 C1 N2 149.59(14) . . . . ?
N4 Ni1 C18 C19 174.6(3) . . . . ?
N4 C18 C19 C20 30.8(2) . . . . ?
N4 C18 C19 C24 -149.64(16) . . . . ?
C1 Ni1 C18 N4 -172.48(8) . . . . ?
C1 Ni1 C18 C19 2.1(2) . . . . ?
C1 N1 C2 C3 -0.31(16) . . . . ?
C1 N1 C4 C5 81.83(16) . . . . ?
C1 N1 C4 C9 -101.16(15) . . . . ?
C1 N2 C3 C2 -0.03(16) . . . . ?
C1 N2 C13 N3 2.67(15) . . . . ?
C1 N2 C13 C14 -177.25(12) . . . . ?
C2 N1 C1 Ni1 174.05(13) . . . . ?
C2 N1 C1 N2 0.28(13) . . . . ?
C2 N1 C4 C5 -96.07(15) . . . . ?
C2 N1 C4 C9 80.95(16) . . . . ?
C3 N2 C1 Ni1 -176.14(9) . . . . ?
C3 N2 C1 N1 -0.15(14) . . . . ?
C3 N2 C13 N3 -175.87(12) . . . . ?
C3 N2 C13 C14 4.2(2) . . . . ?
C4 N1 C1 Ni1 -4.0(2) . . . . ?
C4 N1 C1 N2 -177.81(11) . . . . ?
C4 N1 C2 C3 177.85(12) . . . . ?
C4 C5 C6 C7 0.8(2) . . . . ?
C5 C4 C9 C8 1.75(19) . . . . ?
C5 C4 C9 C12 -177.41(13) . . . . ?
C5 C6 C7 C8 0.4(2) . . . . ?
C5 C6 C7 C11 179.43(14) . . . . ?
C6 C7 C8 C9 -0.5(2) . . . . ?
C7 C8 C9 C4 -0.5(2) . . . . ?
C7 C8 C9 C12 178.67(13) . . . . ?
C9 C4 C5 C6 -1.88(19) . . . . ?
C9 C4 C5 C10 177.12(12) . . . . ?
C10 C5 C6 C7 -178.21(13) . . . . ?
C11 C7 C8 C9 -179.58(14) . . . . ?
C13 N2 C1 Ni1 5.08(14) . . . . ?
C13 N2 C1 N1 -178.93(10) . . . . ?
C13 N2 C3 C2 178.58(12) . . . . ?
C13 N3 C17 O1 -176.71(12) . . . . ?
C13 N3 C17 C16 2.66(18) . . . . ?
C13 C14 C15 C16 0.6(2) . . . . ?
C14 C15 C16 C17 -0.8(2) . . . . ?
C15 C16 C17 O1 178.50(14) . . . . ?
C15 C16 C17 N3 -0.9(2) . . . . ?
C17 N3 C13 N2 176.96(10) . . . . ?
C17 N3 C13 C14 -3.13(19) . . . . ?
C18 Ni1 C1 N1 -8.82(18) . . . . ?
C18 Ni1 C1 N2 164.55(8) . . . . ?
C18 C19 C20 C21 179.54(12) . . . . ?
C18 C19 C24 C23 -179.65(12) . . . . ?
C19 C20 C21 C22 -0.2(2) . . . . ?
C20 C19 C24 C23 -0.1(2) . . . . ?
C20 C21 C22 C23 0.5(2) . . . . ?
C21 C22 C23 C24 -0.6(2) . . . . ?
C22 C23 C24 C19 0.4(2) . . . . ?
C24 C19 C20 C21 0.0(2) . . . . ?
O2 C25 C26 O3 67.0(2) . . . . ?
C25 O2 C36 C35 176.20(19) . . . . ?
C25 C26 O3 K1 -67.55(18) . . . . ?
C25 C26 O3 C27 179.46(17) . . . . ?
C26 O3 C27 C28 176.06(19) . . . . ?
O3 C27 C28 O4 -70.5(3) . . . . ?
C27 C28 O4 K1 35.5(3) . . . . ?
C27 C28 O4 C29 -179.3(2) . . . . ?
C28 O4 C29 C30 -171.7(3) . . . . ?
O4 C29 C30 O5 65.4(3) . . . . ?
C29 C30 O5 K1 -68.8(3) . . . . ?
C29 C30 O5 C31 173.6(2) . . . . ?
C30 O5 C31 C32 -175.5(2) . . . . ?
O5 C31 C32 O6 -67.3(3) . . . . ?
C31 C32 O6 K1 31.2(4) . . . . ?
C31 C32 O6 C33 -174.0(3) . . . . ?
C32 O6 C33 C34 177.0(3) . . . . ?
O6 C33 C34 O7 64.5(4) . . . . ?
C33 C34 O7 K1 -65.0(3) . . . . ?
C33 C34 O7 C35 -175.9(3) . . . . ?
C34 O7 C35 C36 -177.6(2) . . . . ?
O7 C35 C36 O2 -62.1(3) . . . . ?
C36 O2 C25 C26 174.41(18) . . . . ?
O2' C25' C26' O3' 63.7(12) . . . . ?
C25' O2' C36' C35' -175.8(9) . . . . ?
C25' C26' O3' K1 -68.1(9) . . . . ?
C25' C26' O3' C27' -179.3(9) . . . . ?
C26' O3' C27' C28' 175.3(10) . . . . ?
O3' C27' C28' O4' -69.7(13) . . . . ?
C27' C28' O4' K1 32.1(12) . . . . ?
C27' C28' O4' C29' -175.6(11) . . . . ?
C28' O4' C29' C30' -172.4(10) . . . . ?
O4' C29' C30' O5' 65.5(13) . . . . ?
C29' C30' O5' K1 -69.3(9) . . . . ?
C29' C30' O5' C31' 174.7(10) . . . . ?
C30' O5' C31' C32' 176.5(10) . . . . ?
O5' C31' C32' O6' -63.6(14) . . . . ?
C31' C32' O6' K1 29.1(16) . . . . ?
C31' C32' O6' C33' -167.9(12) . . . . ?
C32' O6' C33' C34' 177.5(13) . . . . ?
O6' C33' C34' O7' 63.1(15) . . . . ?
C33' C34' O7' K1 -72.1(11) . . . . ?
C33' C34' O7' C35' 174.5(11) . . . . ?
C34' O7' C35' C36' 177.4(11) . . . . ?
O7' C35' C36' O2' -62.5(13) . . . . ?
C36' O2' C25' C26' -179.5(9) . . . . ?
C43 C44 C45 C46 2(2) . . . . ?
C44 C43 C48 C47 -1(4) . . . . ?
C44 C45 C46 C47 -2.6(18) . . . . ?
C45 C46 C47 C48 1(3) . . . . ?
C46 C47 C48 C43 1(4) . . . . ?
C48 C43 C44 C45 0(3) . . . . ?
C43' C44' C45' C46' -1.0(16) . . . . ?
C44' C43' C48' C47' 1(3) . . . . ?
C44' C45' C46' C47' 3.2(14) . . . . ?
C45' C46' C47' C48' -3.6(18) . . . . ?
C46' C47' C48' C43' 2(3) . . . . ?
C48' C43' C44' C45' -1(2) . . . . ?
C37 C38 C39 C40 1.5(3) . . . . ?
C38 C37 C42 C41 -1.1(3) . . . . ?
C38 C39 C40 C41 -2.0(3) . . . . ?
C39 C40 C41 C42 0.9(3) . . . . ?
C40 C41 C42 C37 0.7(3) . . . . ?
C42 C37 C38 C39 0.1(3) . . . . ?
